data_7200836
loop_
_publ_author_name
'Bettens, Ryan P. A.'
'Dakternieks, Dainis'
'Duthie, Andrew'
'Kuan, Fong Sheen'
'Tiekink, Edward R. T.'

_publ_section_title
;
 The influence of crystal packing effects upon the molecular structures
 of Ph3Sn(CH2)nSnPh3, n = 1 to 8, as determined by X-ray
 crystallography and DFT molecular orbital calculations. Supramolecular
 aggregation patterns sustained by C--H&#x22EF;\p interactions
;
_journal_issue 7
_journal_name_full CrystEngComm
_journal_page_first 1362
_journal_paper_doi 10.1039/b822682b
_journal_volume 11
_journal_year 2009
_chemical_formula_moiety 'C43 H44 Sn2'
_chemical_formula_sum 'C43 H44 Sn2'
_chemical_formula_weight 798.16
_chemical_name_systematic
;
?
;
_space_group_IT_number 15
_symmetry_cell_setting monoclinic
_symmetry_space_group_name_Hall '-C 2yc'
_symmetry_space_group_name_H-M 'C 1 2/c 1'
_atom_sites_solution_hydrogens geom
_atom_sites_solution_primary direct
_atom_sites_solution_secondary difmap
_audit_creation_method SHELXL-97
_cell_angle_alpha 90
_cell_angle_beta 103.06(5)
_cell_angle_gamma 90
_cell_formula_units_Z 8
_cell_length_a 32.89(3)
_cell_length_b 7.650(10)
_cell_length_c 31.334(8)
_cell_measurement_reflns_used 17
_cell_measurement_temperature 293(2)
_cell_measurement_theta_max 9.7
_cell_measurement_theta_min 7.5
_cell_volume 7680(12)
_computing_cell_refinement 'MSC/AFC Diffractometer Control'
_computing_data_collection 'MSC/AFC Diffractometer Control (MSC, 1996)'
_computing_data_reduction 'teXsan for Windows (MSC, 1997)'
_computing_molecular_graphics 'ORTEPII (Johnson, 1976) & Brandenburg (Crystal Impact, 2006)'
_computing_publication_material SHELXL97
_computing_structure_refinement 'SHELXL97 (Sheldrick, 2008)'
_computing_structure_solution 'PATTY in DIRDIF92 (Beurskens et al., 1992)'
_diffrn_ambient_temperature 293(2)
_diffrn_measured_fraction_theta_full 0.998
_diffrn_measured_fraction_theta_max 0.998
_diffrn_measurement_device AFC7R
_diffrn_measurement_method \w-2\q
_diffrn_radiation_detector 'scintillation counter'
_diffrn_radiation_monochromator graphite
_diffrn_radiation_source 'X-ray tube'
_diffrn_radiation_type 'Mo K\a'
_diffrn_radiation_wavelength 0.71069
_diffrn_reflns_av_R_equivalents 0.125
_diffrn_reflns_av_sigmaI/netI 0.126
_diffrn_reflns_limit_h_max 38
_diffrn_reflns_limit_h_min 0
_diffrn_reflns_limit_k_max 9
_diffrn_reflns_limit_k_min 0
_diffrn_reflns_limit_l_max 36
_diffrn_reflns_limit_l_min -37
_diffrn_reflns_number 6865
_diffrn_reflns_theta_full 25.00
_diffrn_reflns_theta_max 25.0
_diffrn_reflns_theta_min 3.1
_diffrn_standards_decay_% -13.4
_diffrn_standards_interval_count 400
_diffrn_standards_number 3
_exptl_absorpt_coefficient_mu 1.327
_exptl_absorpt_correction_type none
_exptl_crystal_colour colourless
_exptl_crystal_density_diffrn 1.381
_exptl_crystal_density_method 'not measured'
_exptl_crystal_description block
_exptl_crystal_F_000 3216
_exptl_crystal_size_max 0.39
_exptl_crystal_size_mid 0.24
_exptl_crystal_size_min 0.08
_refine_diff_density_max 2.78
_refine_diff_density_min -1.43
_refine_diff_density_rms 0.273
_refine_ls_extinction_method none
_refine_ls_goodness_of_fit_ref 1.69
_refine_ls_hydrogen_treatment constr
_refine_ls_matrix_type full
_refine_ls_number_parameters 119
_refine_ls_number_reflns 6738
_refine_ls_number_restraints 6
_refine_ls_restrained_S_all 1.69
_refine_ls_R_factor_all 0.297
_refine_ls_R_factor_gt 0.120
_refine_ls_shift/su_max 0.001
_refine_ls_shift/su_mean 0.000
_refine_ls_structure_factor_coef Fsqd
_refine_ls_weighting_details 'calc w=1/[\s^2^(Fo^2^)+(0.1000P)^2^] where P=(Fo^2^+2Fc^2^)/3'
_refine_ls_weighting_scheme calc
_refine_ls_wR_factor_gt 0.327
_refine_ls_wR_factor_ref 0.394
_reflns_number_gt 1951
_reflns_number_total 6738
_reflns_threshold_expression I>2\s(I)
_cod_data_source_file b822682b.txt
_cod_data_source_block 7
_cod_original_sg_symbol_Hall '-C 2yc '
_cod_original_sg_symbol_H-M 'C 2/c'
_cod_database_code 7200836

loop_
_symmetry_equiv_pos_as_xyz
'x, y, z'
'-x, y, -z+1/2'
'x+1/2, y+1/2, z'
'-x+1/2, y+1/2, -z+1/2'
'-x, -y, -z'
'x, -y, z-1/2'
'-x+1/2, -y+1/2, -z'
'x+1/2, -y+1/2, z-1/2'

loop_
_atom_site_label
_atom_site_type_symbol
_atom_site_fract_x
_atom_site_fract_y
_atom_site_fract_z
_atom_site_U_iso_or_equiv
_atom_site_adp_type
_atom_site_occupancy
_atom_site_symmetry_multiplicity
_atom_site_calc_flag
_atom_site_refinement_flags
_atom_site_disorder_assembly
_atom_site_disorder_group
Sn1 Sn 0.61031(4) -0.2428(2) 0.40967(4) 0.0921(6) Uani 1 1 d . . .
Sn2 Sn 0.61992(4) 0.76229(19) 0.64638(5) 0.0921(6) Uani 1 1 d . . .
C1 C 0.5694(8) -0.095(3) 0.4408(8) 0.153(10) Uiso 1 1 d D . .
H1A H 0.5514 -0.0239 0.4187 0.183 Uiso 1 1 calc R . .
H1B H 0.5517 -0.1764 0.4520 0.183 Uiso 1 1 calc R . .
C2 C 0.5902(7) 0.022(3) 0.4774(8) 0.160(11) Uiso 1 1 d D . .
H2A H 0.6091 0.1003 0.4673 0.192 Uiso 1 1 calc R . .
H2B H 0.6063 -0.0482 0.5011 0.192 Uiso 1 1 calc R . .
C3 C 0.5584(7) 0.126(3) 0.4939(8) 0.146(9) Uiso 1 1 d D . .
H3A H 0.5407 0.1915 0.4703 0.176 Uiso 1 1 calc R . .
H3B H 0.5409 0.0504 0.5072 0.176 Uiso 1 1 calc R . .
C4 C 0.5840(9) 0.245(3) 0.5271(9) 0.174(12) Uiso 1 1 d D . .
H4A H 0.5993 0.1755 0.5513 0.209 Uiso 1 1 calc R . .
H4B H 0.6042 0.3037 0.5139 0.209 Uiso 1 1 calc R . .
C5 C 0.5597(8) 0.382(4) 0.5451(9) 0.172(11) Uiso 1 1 d D . .
H5A H 0.5372 0.3311 0.5563 0.207 Uiso 1 1 calc R . .
H5B H 0.5487 0.4708 0.5236 0.207 Uiso 1 1 calc R . .
C6 C 0.5942(10) 0.451(4) 0.5813(11) 0.257(18) Uiso 1 1 d D . .
H6A H 0.5997 0.3705 0.6059 0.309 Uiso 1 1 calc R . .
H6B H 0.6196 0.4655 0.5709 0.309 Uiso 1 1 calc R . .
C7 C 0.5797(8) 0.621(4) 0.5944(9) 0.151(10) Uiso 1 1 d D . .
H7A H 0.5534 0.6015 0.6029 0.181 Uiso 1 1 calc R . .
H7B H 0.5738 0.6959 0.5688 0.181 Uiso 1 1 calc R . .
C11 C 0.6437(4) -0.0876(18) 0.3737(4) 0.085(6) Uiso 1 1 d G . .
C12 C 0.6831(5) -0.1430(15) 0.3704(4) 0.121(8) Uiso 1 1 d G . .
H12 H 0.6943 -0.2456 0.3842 0.145 Uiso 1 1 calc R . .
C13 C 0.7059(3) -0.045(2) 0.3466(5) 0.133(8) Uiso 1 1 d G . .
H13 H 0.7323 -0.0821 0.3444 0.159 Uiso 1 1 calc R . .
C14 C 0.6892(5) 0.108(2) 0.3260(4) 0.124(8) Uiso 1 1 d G . .
H14 H 0.7045 0.1738 0.3101 0.149 Uiso 1 1 calc R . .
C15 C 0.6498(5) 0.1636(15) 0.3293(4) 0.102(7) Uiso 1 1 d G . .
H15 H 0.6386 0.2662 0.3155 0.122 Uiso 1 1 calc R . .
C16 C 0.6270(3) 0.0657(19) 0.3531(5) 0.131(8) Uiso 1 1 d G . .
H16 H 0.6006 0.1028 0.3553 0.157 Uiso 1 1 calc R . .
C21 C 0.5728(4) -0.4250(16) 0.3668(4) 0.083(6) Uiso 1 1 d G . .
C22 C 0.5752(4) -0.4394(17) 0.3232(5) 0.098(6) Uiso 1 1 d G . .
H22 H 0.5927 -0.3657 0.3120 0.118 Uiso 1 1 calc R . .
C23 C 0.5514(5) -0.564(2) 0.2964(3) 0.137(9) Uiso 1 1 d G . .
H23 H 0.5530 -0.5738 0.2672 0.164 Uiso 1 1 calc R . .
C24 C 0.5252(4) -0.6743(16) 0.3131(5) 0.118(8) Uiso 1 1 d G . .
H24 H 0.5093 -0.7577 0.2952 0.142 Uiso 1 1 calc R . .
C25 C 0.5228(4) -0.6598(17) 0.3567(5) 0.128(8) Uiso 1 1 d G . .
H25 H 0.5053 -0.7336 0.3679 0.154 Uiso 1 1 calc R . .
C26 C 0.5466(4) -0.535(2) 0.3836(3) 0.111(7) Uiso 1 1 d G . .
H26 H 0.5450 -0.5255 0.4127 0.134 Uiso 1 1 calc R . .
C31 C 0.6548(5) -0.398(3) 0.4546(6) 0.124(8) Uiso 1 1 d G . .
C32 C 0.6556(5) -0.575(3) 0.4454(5) 0.157(10) Uiso 1 1 d G . .
H32 H 0.6376 -0.6206 0.4207 0.188 Uiso 1 1 calc R . .
C33 C 0.6834(7) -0.685(2) 0.4731(8) 0.206(14) Uiso 1 1 d G . .
H33 H 0.6840 -0.8033 0.4669 0.247 Uiso 1 1 calc R . .
C34 C 0.7104(6) -0.617(4) 0.5100(7) 0.181(12) Uiso 1 1 d G . .
H34 H 0.7290 -0.6898 0.5285 0.217 Uiso 1 1 calc R . .
C35 C 0.7096(6) -0.439(4) 0.5192(5) 0.251(17) Uiso 1 1 d G . .
H35 H 0.7276 -0.3936 0.5439 0.301 Uiso 1 1 calc R . .
C36 C 0.6817(8) -0.330(2) 0.4916(8) 0.236(17) Uiso 1 1 d G . .
H36 H 0.6812 -0.2108 0.4978 0.283 Uiso 1 1 calc R . .
C41 C 0.6663(4) 0.9212(19) 0.6282(5) 0.095(6) Uiso 1 1 d G . .
C42 C 0.6921(5) 0.8652(16) 0.6014(5) 0.132(8) Uiso 1 1 d G . .
H42 H 0.6891 0.7532 0.5896 0.158 Uiso 1 1 calc R . .
C43 C 0.7224(4) 0.977(2) 0.5923(4) 0.124(8) Uiso 1 1 d G . .
H43 H 0.7397 0.9393 0.5743 0.149 Uiso 1 1 calc R . .
C44 C 0.7269(4) 1.144(2) 0.6099(5) 0.132(8) Uiso 1 1 d G . .
H44 H 0.7471 1.2189 0.6037 0.159 Uiso 1 1 calc R . .
C45 C 0.7010(5) 1.2003(16) 0.6367(5) 0.144(10) Uiso 1 1 d G . .
H45 H 0.7040 1.3123 0.6485 0.173 Uiso 1 1 calc R . .
C46 C 0.6708(4) 1.089(2) 0.6459(4) 0.109(7) Uiso 1 1 d G . .
H46 H 0.6535 1.1262 0.6638 0.131 Uiso 1 1 calc R . .
C51 C 0.5809(4) 0.9339(16) 0.6727(5) 0.077(5) Uiso 1 1 d G . .
C52 C 0.5547(4) 1.0476(19) 0.6446(3) 0.111(7) Uiso 1 1 d G . .
H52 H 0.5538 1.0450 0.6147 0.133 Uiso 1 1 calc R . .
C53 C 0.5300(4) 1.1653(17) 0.6611(5) 0.118(8) Uiso 1 1 d G . .
H53 H 0.5125 1.2414 0.6423 0.141 Uiso 1 1 calc R . .
C54 C 0.5314(4) 1.1693(17) 0.7058(5) 0.124(8) Uiso 1 1 d G . .
H54 H 0.5149 1.2481 0.7169 0.149 Uiso 1 1 calc R . .
C55 C 0.5576(5) 1.056(2) 0.7339(4) 0.123(8) Uiso 1 1 d G . .
H55 H 0.5586 1.0583 0.7638 0.147 Uiso 1 1 calc R . .
C56 C 0.5824(4) 0.9379(17) 0.7174(4) 0.126(8) Uiso 1 1 d G . .
H56 H 0.5999 0.8618 0.7362 0.151 Uiso 1 1 calc R . .
C61 C 0.6536(4) 0.5982(17) 0.6989(4) 0.075(5) Uiso 1 1 d G . .
C62 C 0.6354(3) 0.4587(19) 0.7160(4) 0.103(7) Uiso 1 1 d G . .
H62 H 0.6076 0.4299 0.7043 0.124 Uiso 1 1 calc R . .
C63 C 0.6587(5) 0.3621(16) 0.7506(4) 0.111(7) Uiso 1 1 d G . .
H63 H 0.6465 0.2687 0.7621 0.133 Uiso 1 1 calc R . .
C64 C 0.7001(4) 0.405(2) 0.7681(4) 0.126(8) Uiso 1 1 d G . .
H64 H 0.7157 0.3406 0.7912 0.151 Uiso 1 1 calc R . .
C65 C 0.7183(3) 0.545(2) 0.7510(5) 0.132(9) Uiso 1 1 d G . .
H65 H 0.7461 0.5735 0.7626 0.159 Uiso 1 1 calc R . .
C66 C 0.6951(4) 0.6413(16) 0.7164(5) 0.119(8) Uiso 1 1 d G . .
H66 H 0.7072 0.7347 0.7049 0.143 Uiso 1 1 calc R . .

loop_
_atom_site_aniso_label
_atom_site_aniso_U_11
_atom_site_aniso_U_22
_atom_site_aniso_U_33
_atom_site_aniso_U_23
_atom_site_aniso_U_13
_atom_site_aniso_U_12
Sn1 0.0844(10) 0.1008(12) 0.0893(10) -0.0030(10) 0.0157(7) 0.0104(10)
Sn2 0.0905(11) 0.0843(11) 0.0989(11) -0.0149(10) 0.0156(8) -0.0067(10)

loop_
_atom_type_symbol
_atom_type_description
_atom_type_scat_dispersion_real
_atom_type_scat_dispersion_imag
_atom_type_scat_source
C C 0.0033 0.0016 'International Tables Vol C Tables 4.2.6.8 and 6.1.1.4'
H H 0.0000 0.0000 'International Tables Vol C Tables 4.2.6.8 and 6.1.1.4'
Sn Sn -0.6537 1.4246 'International Tables Vol C Tables 4.2.6.8 and 6.1.1.4'

loop_
_geom_angle_atom_site_label_1
_geom_angle_atom_site_label_2
_geom_angle_atom_site_label_3
_geom_angle
_geom_angle_site_symmetry_1
_geom_angle_site_symmetry_3
_geom_angle_publ_flag
C11 Sn1 C21 109.2(6) . . ?
C11 Sn1 C31 107.6(6) . . ?
C21 Sn1 C31 105.4(8) . . ?
C11 Sn1 C1 113.7(9) . . ?
C21 Sn1 C1 107.3(7) . . ?
C31 Sn1 C1 113.3(9) . . ?
C41 Sn2 C51 106.4(6) . . ?
C41 Sn2 C61 105.1(5) . . ?
C51 Sn2 C61 108.2(5) . . ?
C41 Sn2 C7 116.3(8) . . ?
C51 Sn2 C7 106.4(8) . . ?
C61 Sn2 C7 114.0(8) . . ?
C2 C1 Sn1 115.9(17) . . ?
C2 C1 H1A 108.3 . . ?
Sn1 C1 H1A 108.3 . . ?
C2 C1 H1B 108.3 . . ?
Sn1 C1 H1B 108.3 . . ?
H1A C1 H1B 107.4 . . ?
C1 C2 C3 110(2) . . ?
C1 C2 H2A 109.6 . . ?
C3 C2 H2A 109.6 . . ?
C1 C2 H2B 109.6 . . ?
C3 C2 H2B 109.6 . . ?
H2A C2 H2B 108.1 . . ?
C4 C3 C2 103.8(19) . . ?
C4 C3 H3A 111.0 . . ?
C2 C3 H3A 111.0 . . ?
C4 C3 H3B 111.0 . . ?
C2 C3 H3B 111.0 . . ?
H3A C3 H3B 109.0 . . ?
C5 C4 C3 115(2) . . ?
C5 C4 H4A 108.5 . . ?
C3 C4 H4A 108.5 . . ?
C5 C4 H4B 108.5 . . ?
C3 C4 H4B 108.5 . . ?
H4A C4 H4B 107.5 . . ?
C4 C5 C6 99(2) . . ?
C4 C5 H5A 112.0 . . ?
C6 C5 H5A 112.0 . . ?
C4 C5 H5B 112.0 . . ?
C6 C5 H5B 112.0 . . ?
H5A C5 H5B 109.7 . . ?
C7 C6 C5 106(2) . . ?
C7 C6 H6A 110.4 . . ?
C5 C6 H6A 110.4 . . ?
C7 C6 H6B 110.4 . . ?
C5 C6 H6B 110.4 . . ?
H6A C6 H6B 108.6 . . ?
C6 C7 Sn2 118.2(18) . . ?
C6 C7 H7A 107.8 . . ?
Sn2 C7 H7A 107.8 . . ?
C6 C7 H7B 107.8 . . ?
Sn2 C7 H7B 107.8 . . ?
H7A C7 H7B 107.1 . . ?
C12 C11 C16 120.0 . . ?
C12 C11 Sn1 118.4(9) . . ?
C16 C11 Sn1 121.6(9) . . ?
C11 C12 C13 120.0 . . ?
C11 C12 H12 120.0 . . ?
C13 C12 H12 120.0 . . ?
C12 C13 C14 120.0 . . ?
C12 C13 H13 120.0 . . ?
C14 C13 H13 120.0 . . ?
C15 C14 C13 120.0 . . ?
C15 C14 H14 120.0 . . ?
C13 C14 H14 120.0 . . ?
C14 C15 C16 120.0 . . ?
C14 C15 H15 120.0 . . ?
C16 C15 H15 120.0 . . ?
C15 C16 C11 120.0 . . ?
C15 C16 H16 120.0 . . ?
C11 C16 H16 120.0 . . ?
C22 C21 C26 120.0 . . ?
C22 C21 Sn1 121.3(8) . . ?
C26 C21 Sn1 118.7(8) . . ?
C23 C22 C21 120.0 . . ?
C23 C22 H22 120.0 . . ?
C21 C22 H22 120.0 . . ?
C22 C23 C24 120.0 . . ?
C22 C23 H23 120.0 . . ?
C24 C23 H23 120.0 . . ?
C23 C24 C25 120.0 . . ?
C23 C24 H24 120.0 . . ?
C25 C24 H24 120.0 . . ?
C26 C25 C24 120.0 . . ?
C26 C25 H25 120.0 . . ?
C24 C25 H25 120.0 . . ?
C25 C26 C21 120.0 . . ?
C25 C26 H26 120.0 . . ?
C21 C26 H26 120.0 . . ?
C32 C31 C36 120.0 . . ?
C32 C31 Sn1 116.4(15) . . ?
C36 C31 Sn1 123.6(15) . . ?
C31 C32 C33 120.0 . . ?
C31 C32 H32 120.0 . . ?
C33 C32 H32 120.0 . . ?
C34 C33 C32 120.0 . . ?
C34 C33 H33 120.0 . . ?
C32 C33 H33 120.0 . . ?
C33 C34 C35 120.0 . . ?
C33 C34 H34 120.0 . . ?
C35 C34 H34 120.0 . . ?
C34 C35 C36 120.0 . . ?
C34 C35 H35 120.0 . . ?
C36 C35 H35 120.0 . . ?
C35 C36 C31 120.0 . . ?
C35 C36 H36 120.0 . . ?
C31 C36 H36 120.0 . . ?
C42 C41 C46 120.0 . . ?
C42 C41 Sn2 124.0(10) . . ?
C46 C41 Sn2 116.0(10) . . ?
C41 C42 C43 120.0 . . ?
C41 C42 H42 120.0 . . ?
C43 C42 H42 120.0 . . ?
C42 C43 C44 120.0 . . ?
C42 C43 H43 120.0 . . ?
C44 C43 H43 120.0 . . ?
C43 C44 C45 120.0 . . ?
C43 C44 H44 120.0 . . ?
C45 C44 H44 120.0 . . ?
C46 C45 C44 120.0 . . ?
C46 C45 H45 120.0 . . ?
C44 C45 H45 120.0 . . ?
C45 C46 C41 120.0 . . ?
C45 C46 H46 120.0 . . ?
C41 C46 H46 120.0 . . ?
C52 C51 C56 120.0 . . ?
C52 C51 Sn2 118.8(9) . . ?
C56 C51 Sn2 121.2(9) . . ?
C51 C52 C53 120.0 . . ?
C51 C52 H52 120.0 . . ?
C53 C52 H52 120.0 . . ?
C54 C53 C52 120.0 . . ?
C54 C53 H53 120.0 . . ?
C52 C53 H53 120.0 . . ?
C53 C54 C55 120.0 . . ?
C53 C54 H54 120.0 . . ?
C55 C54 H54 120.0 . . ?
C56 C55 C54 120.0 . . ?
C56 C55 H55 120.0 . . ?
C54 C55 H55 120.0 . . ?
C55 C56 C51 120.0 . . ?
C55 C56 H56 120.0 . . ?
C51 C56 H56 120.0 . . ?
C62 C61 C66 120.0 . . ?
C62 C61 Sn2 123.3(8) . . ?
C66 C61 Sn2 116.7(8) . . ?
C63 C62 C61 120.0 . . ?
C63 C62 H62 120.0 . . ?
C61 C62 H62 120.0 . . ?
C62 C63 C64 120.0 . . ?
C62 C63 H63 120.0 . . ?
C64 C63 H63 120.0 . . ?
C63 C64 C65 120.0 . . ?
C63 C64 H64 120.0 . . ?
C65 C64 H64 120.0 . . ?
C66 C65 C64 120.0 . . ?
C66 C65 H65 120.0 . . ?
C64 C65 H65 120.0 . . ?
C65 C66 C61 120.0 . . ?
C65 C66 H66 120.0 . . ?
C61 C66 H66 120.0 . . ?

loop_
_geom_bond_atom_site_label_1
_geom_bond_atom_site_label_2
_geom_bond_distance
_geom_bond_site_symmetry_2
_geom_bond_publ_flag
Sn1 C11 2.109(11) . ?
Sn1 C21 2.126(10) . ?
Sn1 C31 2.143(15) . ?
Sn1 C1 2.15(2) . ?
Sn2 C41 2.126(11) . ?
Sn2 C51 2.128(10) . ?
Sn2 C61 2.164(10) . ?
Sn2 C7 2.14(3) . ?
C1 C2 1.493(10) . ?
C1 H1A 0.9700 . ?
C1 H1B 0.9700 . ?
C2 C3 1.495(10) . ?
C2 H2A 0.9700 . ?
C2 H2B 0.9700 . ?
C3 C4 1.496(10) . ?
C3 H3A 0.9700 . ?
C3 H3B 0.9700 . ?
C4 C5 1.497(10) . ?
C4 H4A 0.9700 . ?
C4 H4B 0.9700 . ?
C5 C6 1.507(10) . ?
C5 H5A 0.9700 . ?
C5 H5B 0.9700 . ?
C6 C7 1.479(10) . ?
C6 H6A 0.9700 . ?
C6 H6B 0.9700 . ?
C7 H7A 0.9700 . ?
C7 H7B 0.9700 . ?
C11 C12 1.3900 . ?
C11 C16 1.3900 . ?
C12 C13 1.3900 . ?
C12 H12 0.9300 . ?
C13 C14 1.3900 . ?
C13 H13 0.9300 . ?
C14 C15 1.3900 . ?
C14 H14 0.9300 . ?
C15 C16 1.3900 . ?
C15 H15 0.9300 . ?
C16 H16 0.9300 . ?
C21 C22 1.3900 . ?
C21 C26 1.3900 . ?
C22 C23 1.3900 . ?
C22 H22 0.9300 . ?
C23 C24 1.3900 . ?
C23 H23 0.9300 . ?
C24 C25 1.3900 . ?
C24 H24 0.9300 . ?
C25 C26 1.3900 . ?
C25 H25 0.9300 . ?
C26 H26 0.9300 . ?
C31 C32 1.3900 . ?
C31 C36 1.3900 . ?
C32 C33 1.3900 . ?
C32 H32 0.9300 . ?
C33 C34 1.3900 . ?
C33 H33 0.9300 . ?
C34 C35 1.3900 . ?
C34 H34 0.9300 . ?
C35 C36 1.3900 . ?
C35 H35 0.9300 . ?
C36 H36 0.9300 . ?
C41 C42 1.3900 . ?
C41 C46 1.3900 . ?
C42 C43 1.3900 . ?
C42 H42 0.9300 . ?
C43 C44 1.3900 . ?
C43 H43 0.9300 . ?
C44 C45 1.3900 . ?
C44 H44 0.9300 . ?
C45 C46 1.3900 . ?
C45 H45 0.9300 . ?
C46 H46 0.9300 . ?
C51 C52 1.3900 . ?
C51 C56 1.3900 . ?
C52 C53 1.3900 . ?
C52 H52 0.9300 . ?
C53 C54 1.3900 . ?
C53 H53 0.9300 . ?
C54 C55 1.3900 . ?
C54 H54 0.9300 . ?
C55 C56 1.3900 . ?
C55 H55 0.9300 . ?
C56 H56 0.9300 . ?
C61 C62 1.3900 . ?
C61 C66 1.3900 . ?
C62 C63 1.3900 . ?
C62 H62 0.9300 . ?
C63 C64 1.3900 . ?
C63 H63 0.9300 . ?
C64 C65 1.3900 . ?
C64 H64 0.9300 . ?
C65 C66 1.3900 . ?
C65 H65 0.9300 . ?
C66 H66 0.9300 . ?

loop_
_geom_torsion_atom_site_label_1
_geom_torsion_atom_site_label_2
_geom_torsion_atom_site_label_3
_geom_torsion_atom_site_label_4
_geom_torsion
_geom_torsion_site_symmetry_1
_geom_torsion_site_symmetry_2
_geom_torsion_site_symmetry_3
_geom_torsion_site_symmetry_4
_geom_torsion_publ_flag
C11 Sn1 C1 C2 -68(2) . . . . ?
C21 Sn1 C1 C2 170.8(19) . . . . ?
C31 Sn1 C1 C2 55(2) . . . . ?
Sn1 C1 C2 C3 175.9(18) . . . . ?
C1 C2 C3 C4 -175(2) . . . . ?
C2 C3 C4 C5 173(3) . . . . ?
C3 C4 C5 C6 171(3) . . . . ?
C4 C5 C6 C7 163(3) . . . . ?
C5 C6 C7 Sn2 179(2) . . . . ?
C41 Sn2 C7 C6 84(3) . . . . ?
C51 Sn2 C7 C6 -157(2) . . . . ?
C61 Sn2 C7 C6 -38(3) . . . . ?
C21 Sn1 C11 C12 -91.1(7) . . . . ?
C31 Sn1 C11 C12 22.8(10) . . . . ?
C1 Sn1 C11 C12 149.2(9) . . . . ?
C21 Sn1 C11 C16 88.3(8) . . . . ?
C31 Sn1 C11 C16 -157.8(9) . . . . ?
C1 Sn1 C11 C16 -31.5(10) . . . . ?
C16 C11 C12 C13 0.0 . . . . ?
Sn1 C11 C12 C13 179.4(9) . . . . ?
C11 C12 C13 C14 0.0 . . . . ?
C12 C13 C14 C15 0.0 . . . . ?
C13 C14 C15 C16 0.0 . . . . ?
C14 C15 C16 C11 0.0 . . . . ?
C12 C11 C16 C15 0.0 . . . . ?
Sn1 C11 C16 C15 -179.3(9) . . . . ?
C11 Sn1 C21 C22 5.3(8) . . . . ?
C31 Sn1 C21 C22 -110.1(8) . . . . ?
C1 Sn1 C21 C22 128.9(10) . . . . ?
C11 Sn1 C21 C26 -177.0(7) . . . . ?
C31 Sn1 C21 C26 67.6(8) . . . . ?
C1 Sn1 C21 C26 -53.4(10) . . . . ?
C26 C21 C22 C23 0.0 . . . . ?
Sn1 C21 C22 C23 177.7(8) . . . . ?
C21 C22 C23 C24 0.0 . . . . ?
C22 C23 C24 C25 0.0 . . . . ?
C23 C24 C25 C26 0.0 . . . . ?
C24 C25 C26 C21 0.0 . . . . ?
C22 C21 C26 C25 0.0 . . . . ?
Sn1 C21 C26 C25 -177.7(8) . . . . ?
C11 Sn1 C31 C32 -108.2(10) . . . . ?
C21 Sn1 C31 C32 8.3(10) . . . . ?
C1 Sn1 C31 C32 125.3(11) . . . . ?
C11 Sn1 C31 C36 72.1(10) . . . . ?
C21 Sn1 C31 C36 -171.4(9) . . . . ?
C1 Sn1 C31 C36 -54.4(13) . . . . ?
C36 C31 C32 C33 0.0 . . . . ?
Sn1 C31 C32 C33 -179.8(11) . . . . ?
C31 C32 C33 C34 0.0 . . . . ?
C32 C33 C34 C35 0.0 . . . . ?
C33 C34 C35 C36 0.0 . . . . ?
C34 C35 C36 C31 0.0 . . . . ?
C32 C31 C36 C35 0.0 . . . . ?
Sn1 C31 C36 C35 179.7(12) . . . . ?
C51 Sn2 C41 C42 -165.6(7) . . . . ?
C61 Sn2 C41 C42 79.8(8) . . . . ?
C7 Sn2 C41 C42 -47.3(11) . . . . ?
C51 Sn2 C41 C46 16.1(9) . . . . ?
C61 Sn2 C41 C46 -98.5(8) . . . . ?
C7 Sn2 C41 C46 134.4(10) . . . . ?
C46 C41 C42 C43 0.0 . . . . ?
Sn2 C41 C42 C43 -178.2(10) . . . . ?
C41 C42 C43 C44 0.0 . . . . ?
C42 C43 C44 C45 0.0 . . . . ?
C43 C44 C45 C46 0.0 . . . . ?
C44 C45 C46 C41 0.0 . . . . ?
C42 C41 C46 C45 0.0 . . . . ?
Sn2 C41 C46 C45 178.3(9) . . . . ?
C41 Sn2 C51 C52 70.2(8) . . . . ?
C61 Sn2 C51 C52 -177.3(7) . . . . ?
C7 Sn2 C51 C52 -54.4(10) . . . . ?
C41 Sn2 C51 C56 -107.5(8) . . . . ?
C61 Sn2 C51 C56 5.0(9) . . . . ?
C7 Sn2 C51 C56 127.9(10) . . . . ?
C56 C51 C52 C53 0.0 . . . . ?
Sn2 C51 C52 C53 -177.8(8) . . . . ?
C51 C52 C53 C54 0.0 . . . . ?
C52 C53 C54 C55 0.0 . . . . ?
C53 C54 C55 C56 0.0 . . . . ?
C54 C55 C56 C51 0.0 . . . . ?
C52 C51 C56 C55 0.0 . . . . ?
Sn2 C51 C56 C55 177.7(9) . . . . ?
C41 Sn2 C61 C62 -171.0(8) . . . . ?
C51 Sn2 C61 C62 75.6(8) . . . . ?
C7 Sn2 C61 C62 -42.5(11) . . . . ?
C41 Sn2 C61 C66 10.8(8) . . . . ?
C51 Sn2 C61 C66 -102.6(7) . . . . ?
C7 Sn2 C61 C66 139.3(9) . . . . ?
C66 C61 C62 C63 0.0 . . . . ?
Sn2 C61 C62 C63 -178.2(9) . . . . ?
C61 C62 C63 C64 0.0 . . . . ?
C62 C63 C64 C65 0.0 . . . . ?
C63 C64 C65 C66 0.0 . . . . ?
C64 C65 C66 C61 0.0 . . . . ?
C62 C61 C66 C65 0.0 . . . . ?
Sn2 C61 C66 C65 178.3(8) . . . . ?

loop_
_cod_related_entry_id
_cod_related_entry_database
_cod_related_entry_code
1 ChemSpider 30653579
